data_7232462
loop_
_publ_author_name
'Larpent, Patrick'
'Jouaiti, Abdelaziz'
'Kyritsakas, Nathalie'
'Hosseini, Mir Wais'

_publ_section_title
;
 Molecular tectonics: homochiral 1D and 2D cadmium based coordination
 networks
;
_journal_issue 15
_journal_name_full CrystEngComm
_journal_page_first 2534
_journal_paper_doi 10.1039/C9CE00113A
_journal_volume 21
_journal_year 2019
_chemical_absolute_configuration ad
_chemical_formula_moiety 'C28 H40 Cd N4 O10 S2'
_chemical_formula_sum 'C28 H40 Cd N4 O10 S2'
_chemical_formula_weight 769.16
_space_group_IT_number 1
_space_group_name_Hall 'P 1'
_space_group_name_H-M_alt 'P 1'
_symmetry_cell_setting triclinic
_symmetry_space_group_name_Hall 'P 1'
_symmetry_space_group_name_H-M 'P 1'
_atom_sites_solution_hydrogens geom
_atom_sites_solution_primary direct
_atom_sites_solution_secondary difmap
_audit_creation_method SHELXL-97
_audit_update_record
;
2018-11-09 deposited with the CCDC.    2019-03-04 downloaded from the CCDC.
;
_cell_angle_alpha 88.8060(10)
_cell_angle_beta 72.7240(10)
_cell_angle_gamma 84.9260(10)
_cell_formula_units_Z 1
_cell_length_a 7.4499(3)
_cell_length_b 9.9281(4)
_cell_length_c 12.0888(5)
_cell_measurement_reflns_used 8203
_cell_measurement_temperature 173(2)
_cell_measurement_theta_max 30.01
_cell_measurement_theta_min 2.70
_cell_volume 850.43(6)
_computing_cell_refinement 'Bruker SAINT'
_computing_data_collection 'Bruker APEX2'
_computing_data_reduction 'Bruker SAINT'
_computing_molecular_graphics 'Bruker SHELXTL'
_computing_publication_material 'Bruker SHELXTL'
_computing_structure_refinement 'SHELXL-97 (Sheldrick, 2008)'
_computing_structure_solution 'SHELXS-97 (Sheldrick, 2008)'
_diffrn_ambient_temperature 173(2)
_diffrn_measured_fraction_theta_full 0.992
_diffrn_measured_fraction_theta_max 0.992
_diffrn_measurement_device_type 'Bruker APEX-II CCD'
_diffrn_measurement_method '\f and \w scans'
_diffrn_radiation_monochromator graphite
_diffrn_radiation_source 'fine-focus sealed tube'
_diffrn_radiation_type MoK\a
_diffrn_radiation_wavelength 0.71073
_diffrn_reflns_av_R_equivalents 0.0144
_diffrn_reflns_av_sigmaI/netI 0.0305
_diffrn_reflns_limit_h_max 7
_diffrn_reflns_limit_h_min -10
_diffrn_reflns_limit_k_max 13
_diffrn_reflns_limit_k_min -13
_diffrn_reflns_limit_l_max 17
_diffrn_reflns_limit_l_min -17
_diffrn_reflns_number 12095
_diffrn_reflns_theta_full 29.03
_diffrn_reflns_theta_max 29.03
_diffrn_reflns_theta_min 2.06
_exptl_absorpt_coefficient_mu 0.822
_exptl_absorpt_correction_T_max 0.9600
_exptl_absorpt_correction_T_min 0.9523
_exptl_absorpt_correction_type multi-scan
_exptl_absorpt_process_details sadabs
_exptl_crystal_colour colorless
_exptl_crystal_density_diffrn 1.502
_exptl_crystal_density_meas ?
_exptl_crystal_density_method 'not measured'
_exptl_crystal_description prism
_exptl_crystal_F_000 396
_exptl_crystal_size_max 0.06
_exptl_crystal_size_mid 0.05
_exptl_crystal_size_min 0.05
_refine_diff_density_max 0.534
_refine_diff_density_min -0.309
_refine_diff_density_rms 0.057
_refine_ls_abs_structure_details 'Flack H D (1983), Acta Cryst. A39, 876-881'
_refine_ls_abs_structure_Flack 0.000(12)
_refine_ls_extinction_method none
_refine_ls_goodness_of_fit_ref 1.091
_refine_ls_hydrogen_treatment constr
_refine_ls_matrix_type full
_refine_ls_number_parameters 414
_refine_ls_number_reflns 7152
_refine_ls_number_restraints 5
_refine_ls_restrained_S_all 1.091
_refine_ls_R_factor_all 0.0239
_refine_ls_R_factor_gt 0.0231
_refine_ls_shift/su_max 0.001
_refine_ls_shift/su_mean 0.000
_refine_ls_structure_factor_coef Fsqd
_refine_ls_weighting_details 'calc w=1/[\s^2^(Fo^2^)+(0.0284P)^2^+0.0000P] where P=(Fo^2^+2Fc^2^)/3'
_refine_ls_weighting_scheme calc
_refine_ls_wR_factor_gt 0.0548
_refine_ls_wR_factor_ref 0.0552
_reflns_number_gt 7001
_reflns_number_total 7152
_reflns_threshold_expression >2sigma(I)
_cod_data_source_file c9ce00113a1.cif
_cod_data_source_block e2771b
_cod_depositor_comments
;
The following automatic conversions were performed:

'_symmetry_cell_setting' value 'Triclinic' changed to 'triclinic'
according to
/home/data/users/saulius/crontab/automatic-downloads/rss-feeds/RSC/lib/dictionaries/cif_core.dic
dictionary named 'cif_core.dic' version 2.4.2 from 2011-04-26.

'_exptl_crystal_density_meas' value 'none' was changed to '?' - the
value is perceived as not measured.

Automatic conversion script
Id: cif_fix_values 4973 2017-02-22 13:04:09Z antanas 

 Adding full bibliography for 7232459--7232464.cif.
;
_cod_original_sg_symbol_H-M P1
_cod_database_code 7232462

loop_
_symmetry_equiv_pos_as_xyz
'x, y, z'

loop_
_atom_site_label
_atom_site_type_symbol
_atom_site_fract_x
_atom_site_fract_y
_atom_site_fract_z
_atom_site_U_iso_or_equiv
_atom_site_adp_type
_atom_site_occupancy
_atom_site_symmetry_multiplicity
_atom_site_calc_flag
_atom_site_refinement_flags
Cd1 Cd 1.27854(4) 0.49728(3) 0.60295(3) 0.01902(4) Uani 1 1 d .
N1 N 1.1548(5) 0.4894(3) 0.4515(3) 0.0204(8) Uani 1 1 d .
C1 C 0.9725(6) 0.5295(4) 0.4717(4) 0.0232(10) Uani 1 1 d .
H1 H 0.9042 0.5646 0.5462 0.028 Uiso 1 1 calc R
C2 C 0.8775(7) 0.5226(5) 0.3899(4) 0.0224(10) Uani 1 1 d .
H2 H 0.7469 0.5516 0.4092 0.027 Uiso 1 1 calc R
C3 C 0.9738(6) 0.4729(4) 0.2786(4) 0.0204(9) Uani 1 1 d .
C4 C 1.1632(7) 0.4284(5) 0.2580(4) 0.0254(9) Uani 1 1 d .
H4 H 1.2346 0.3911 0.1848 0.031 Uiso 1 1 calc R
C5 C 1.2472(6) 0.4391(4) 0.3458(3) 0.0211(8) Uani 1 1 d .
H5 H 1.3770 0.4090 0.3300 0.025 Uiso 1 1 calc R
C6 C 0.8750(6) 0.4761(5) 0.1866(4) 0.0228(9) Uani 1 1 d .
C7 C 0.9109(6) 0.3841(4) 0.0966(4) 0.0242(9) Uani 1 1 d .
C8 C 0.8151(6) 0.3987(4) 0.0163(4) 0.0239(9) Uani 1 1 d .
H8 H 0.8480 0.3367 -0.0468 0.029 Uiso 1 1 calc R
C9 C 0.6718(6) 0.4999(5) 0.0229(4) 0.0220(9) Uani 1 1 d .
C10 C 0.6193(6) 0.5916(4) 0.1197(4) 0.0210(8) Uani 1 1 d .
C11 C 0.7300(7) 0.5796(4) 0.1979(4) 0.0246(10) Uani 1 1 d .
H11 H 0.7048 0.6434 0.2593 0.030 Uiso 1 1 calc R
O1 O 1.0520(5) 0.2818(3) 0.0906(3) 0.0309(7) Uani 1 1 d .
C12 C 1.0833(5) 0.1765(3) 0.0049(3) 0.0277(7) Uani 1 1 d D
H12 H 1.0849 0.2179 -0.0715 0.033 Uiso 1 1 calc R
C13 C 1.2740(4) 0.1016(3) -0.0049(3) 0.0388(7) Uani 1 1 d D
H13A H 1.2708 0.0613 0.0712 0.047 Uiso 1 1 calc R
H13B H 1.2960 0.0266 -0.0613 0.047 Uiso 1 1 calc R
C14 C 1.4332(6) 0.1865(5) -0.0412(4) 0.0532(11) Uani 1 1 d D
H14A H 1.4212 0.2543 0.0189 0.080 Uiso 1 1 calc R
H14B H 1.4325 0.2320 -0.1138 0.080 Uiso 1 1 calc R
H14C H 1.5519 0.1297 -0.0530 0.080 Uiso 1 1 calc R
C15 C 0.9281(5) 0.0825(3) 0.0410(3) 0.0444(8) Uani 1 1 d .
H15A H 0.8063 0.1336 0.0488 0.067 Uiso 1 1 calc R
H15B H 0.9275 0.0411 0.1154 0.067 Uiso 1 1 calc R
H15C H 0.9498 0.0115 -0.0179 0.067 Uiso 1 1 calc R
O2 O 0.4755(5) 0.6857(3) 0.1248(3) 0.0366(8) Uani 1 1 d .
C16 C 0.4073(5) 0.7829(3) 0.2203(3) 0.0292(7) Uani 1 1 d .
H16 H 0.4239 0.7417 0.2932 0.035 Uiso 1 1 calc R
C17 C 0.5212(5) 0.9041(3) 0.1874(3) 0.0379(7) Uani 1 1 d .
H17A H 0.5237 0.9324 0.1080 0.045 Uiso 1 1 calc R
H17B H 0.6527 0.8778 0.1869 0.045 Uiso 1 1 calc R
C18 C 0.4413(7) 1.0248(4) 0.2706(4) 0.0731(13) Uani 1 1 d .
H18A H 0.4566 1.0021 0.3468 0.110 Uiso 1 1 calc R
H18B H 0.3070 1.0450 0.2781 0.110 Uiso 1 1 calc R
H18C H 0.5095 1.1039 0.2399 0.110 Uiso 1 1 calc R
C19 C 0.2043(6) 0.8132(4) 0.2321(4) 0.0459(10) Uani 1 1 d .
H19A H 0.1375 0.7324 0.2590 0.069 Uiso 1 1 calc R
H19B H 0.1890 0.8405 0.1568 0.069 Uiso 1 1 calc R
H19C H 0.1519 0.8868 0.2883 0.069 Uiso 1 1 calc R
C20 C 0.5725(7) 0.5103(4) -0.0663(4) 0.0213(9) Uani 1 1 d .
C21 C 0.3788(6) 0.5448(5) -0.0472(4) 0.0247(9) Uani 1 1 d .
H21 H 0.3012 0.5718 0.0280 0.030 Uiso 1 1 calc R
C22 C 0.3001(7) 0.5396(5) -0.1373(4) 0.0277(10) Uani 1 1 d .
H22 H 0.1684 0.5622 -0.1219 0.033 Uiso 1 1 calc R
N2 N 0.4033(5) 0.5037(4) -0.2459(3) 0.0224(8) Uani 1 1 d .
C23 C 0.5886(6) 0.4725(4) -0.2647(4) 0.0232(9) Uani 1 1 d .
H23 H 0.6635 0.4461 -0.3406 0.028 Uiso 1 1 calc R
C24 C 0.6754(7) 0.4770(5) -0.1794(4) 0.0222(10) Uani 1 1 d .
H24 H 0.8081 0.4568 -0.1983 0.027 Uiso 1 1 calc R
O3 O 1.5334(5) 0.3510(3) 0.5085(3) 0.0279(7) Uani 1 1 d .
S1 S 1.54037(18) 0.19777(11) 0.49548(11) 0.0300(3) Uani 1 1 d .
C25 C 1.7812(6) 0.1518(5) 0.4130(5) 0.0394(13) Uani 1 1 d .
H25A H 1.8660 0.1911 0.4493 0.059 Uiso 1 1 calc R
H25B H 1.8036 0.1861 0.3338 0.059 Uiso 1 1 calc R
H25C H 1.8054 0.0531 0.4107 0.059 Uiso 1 1 calc R
C26 C 1.5461(8) 0.1259(5) 0.6323(4) 0.0388(11) Uani 1 1 d .
H26A H 1.4305 0.1575 0.6926 0.058 Uiso 1 1 calc R
H26B H 1.6559 0.1541 0.6519 0.058 Uiso 1 1 calc R
H26C H 1.5551 0.0271 0.6269 0.058 Uiso 1 1 calc R
O4 O 1.0294(5) 0.6464(3) 0.7010(3) 0.0276(8) Uani 1 1 d .
S2 S 1.02027(18) 0.79797(11) 0.72139(12) 0.0302(3) Uani 1 1 d .
C27 C 1.0199(8) 0.8737(5) 0.5893(5) 0.0417(11) Uani 1 1 d .
H27A H 0.9174 0.8421 0.5640 0.063 Uiso 1 1 calc R
H27B H 1.1409 0.8491 0.5309 0.063 Uiso 1 1 calc R
H27C H 1.0013 0.9721 0.5991 0.063 Uiso 1 1 calc R
C28 C 0.7819(7) 0.8433(5) 0.7994(5) 0.0487(15) Uani 1 1 d .
H28A H 0.7485 0.7925 0.8720 0.073 Uiso 1 1 calc R
H28B H 0.7005 0.8222 0.7528 0.073 Uiso 1 1 calc R
H28C H 0.7647 0.9405 0.8167 0.073 Uiso 1 1 calc R
O5 O 1.1131(4) 0.3289(3) 0.7226(3) 0.0318(8) Uani 1 1 d .
N3 N 1.0362(5) 0.2364(4) 0.6876(3) 0.0260(8) Uani 1 1 d .
O6 O 1.0558(8) 0.2236(5) 0.5847(3) 0.0836(16) Uani 1 1 d .
O7 O 0.9351(6) 0.1646(4) 0.7602(3) 0.0519(11) Uani 1 1 d .
O8 O 1.4443(4) 0.6699(3) 0.4912(3) 0.0310(7) Uani 1 1 d .
N4 N 1.5260(6) 0.7601(4) 0.5278(4) 0.0303(9) Uani 1 1 d .
O9 O 1.6386(6) 0.8263(4) 0.4595(4) 0.0563(11) Uani 1 1 d .
O10 O 1.4807(7) 0.7820(4) 0.6316(4) 0.0656(12) Uani 1 1 d .

loop_
_atom_site_aniso_label
_atom_site_aniso_U_11
_atom_site_aniso_U_22
_atom_site_aniso_U_33
_atom_site_aniso_U_23
_atom_site_aniso_U_13
_atom_site_aniso_U_12
Cd1 0.02279(8) 0.02177(7) 0.01808(7) 0.00149(5) -0.01479(6) -0.00157(5)
N1 0.021(2) 0.0154(16) 0.029(2) 0.0040(14) -0.0133(17) -0.0021(14)
C1 0.029(2) 0.033(2) 0.0147(19) 0.0028(16) -0.0171(19) -0.0067(18)
C2 0.019(3) 0.032(2) 0.019(2) 0.0017(18) -0.008(2) -0.006(2)
C3 0.026(2) 0.0257(18) 0.0186(18) 0.0057(14) -0.0191(17) -0.0077(16)
C4 0.030(2) 0.0311(18) 0.0191(18) 0.0006(13) -0.0140(16) -0.0019(15)
C5 0.019(2) 0.0288(17) 0.0191(18) 0.0003(14) -0.0111(16) 0.0001(14)
C6 0.022(2) 0.0253(17) 0.0271(19) 0.0066(13) -0.0174(16) -0.0015(14)
C7 0.0276(19) 0.0278(17) 0.0232(17) 0.0043(13) -0.0153(15) -0.0080(14)
C8 0.023(2) 0.0245(17) 0.026(2) -0.0008(14) -0.0121(16) 0.0034(15)
C9 0.029(2) 0.0257(17) 0.0171(17) -0.0026(13) -0.0154(16) -0.0038(15)
C10 0.0190(17) 0.0244(16) 0.0231(17) -0.0001(12) -0.0129(14) 0.0022(13)
C11 0.036(2) 0.0286(19) 0.0175(17) -0.0015(13) -0.0200(17) -0.0031(16)
O1 0.0360(15) 0.0334(13) 0.0324(13) -0.0047(10) -0.0262(12) 0.0059(11)
C12 0.0320(19) 0.0294(17) 0.0245(15) 0.0024(12) -0.0145(14) 0.0029(14)
C13 0.0341(17) 0.0353(15) 0.0496(18) 0.0025(14) -0.0177(15) 0.0012(13)
C14 0.065(3) 0.044(2) 0.057(3) -0.0001(18) -0.028(3) -0.001(2)
C15 0.042(2) 0.0371(16) 0.062(2) 0.0061(15) -0.026(2) -0.0075(16)
O2 0.0457(18) 0.0355(15) 0.0376(15) -0.0167(11) -0.0317(14) 0.0200(12)
C16 0.037(2) 0.0284(16) 0.0247(15) 0.0003(12) -0.0154(15) 0.0041(13)
C17 0.0348(19) 0.0379(17) 0.0458(19) 0.0050(14) -0.0186(17) -0.0072(16)
C18 0.121(4) 0.046(2) 0.070(3) -0.0108(19) -0.050(3) -0.022(2)
C19 0.045(2) 0.0363(19) 0.061(2) 0.0082(17) -0.024(2) -0.0003(19)
C20 0.026(2) 0.0203(17) 0.0216(19) 0.0028(14) -0.0126(17) -0.0028(15)
C21 0.023(2) 0.0354(19) 0.0193(18) 0.0005(14) -0.0124(15) -0.0005(15)
C22 0.027(2) 0.035(2) 0.027(2) 0.0055(16) -0.0174(19) -0.0049(17)
N2 0.027(2) 0.035(2) 0.0122(17) 0.0034(14) -0.0149(16) -0.0092(16)
C23 0.021(2) 0.027(2) 0.023(2) 0.0005(16) -0.0072(19) -0.0035(17)
C24 0.021(3) 0.028(2) 0.024(2) 0.0014(18) -0.017(2) -0.0005(19)
O3 0.0293(17) 0.0214(16) 0.0341(18) -0.0039(13) -0.0141(15) 0.0085(14)
S1 0.0312(6) 0.0260(5) 0.0377(6) -0.0069(4) -0.0176(5) -0.0005(4)
C25 0.031(3) 0.038(3) 0.044(3) -0.008(2) -0.009(2) 0.017(2)
C26 0.050(3) 0.030(2) 0.039(2) 0.0113(16) -0.019(2) -0.0018(18)
O4 0.0318(18) 0.0237(17) 0.0298(17) 0.0014(13) -0.0126(15) -0.0036(14)
S2 0.0343(7) 0.0234(5) 0.0376(6) -0.0043(4) -0.0184(5) 0.0008(5)
C27 0.048(3) 0.028(2) 0.048(3) 0.0049(17) -0.016(2) 0.0041(18)
C28 0.055(4) 0.028(3) 0.059(4) -0.010(2) -0.008(3) -0.007(3)
O5 0.0356(18) 0.0291(15) 0.0362(17) 0.0020(12) -0.0159(15) -0.0143(14)
N3 0.0239(18) 0.0264(17) 0.0302(18) 0.0019(14) -0.0122(15) -0.0010(15)
O6 0.163(4) 0.070(3) 0.038(2) 0.0189(18) -0.044(3) -0.072(3)
O7 0.075(3) 0.0476(19) 0.0406(18) 0.0127(15) -0.0185(18) -0.0413(19)
O8 0.0369(18) 0.0335(16) 0.0255(15) 0.0050(12) -0.0113(14) -0.0128(14)
N4 0.033(2) 0.0222(17) 0.041(2) 0.0076(15) -0.0185(18) -0.0074(15)
O9 0.053(2) 0.049(2) 0.061(2) -0.0011(17) -0.0005(19) -0.0259(17)
O10 0.110(3) 0.054(2) 0.044(2) 0.0013(16) -0.033(2) -0.036(2)

loop_
_atom_type_symbol
_atom_type_description
_atom_type_scat_dispersion_real
_atom_type_scat_dispersion_imag
_atom_type_scat_source
C C 0.0033 0.0016 'International Tables Vol C Tables 4.2.6.8 and 6.1.1.4'
H H 0.0000 0.0000 'International Tables Vol C Tables 4.2.6.8 and 6.1.1.4'
N N 0.0061 0.0033 'International Tables Vol C Tables 4.2.6.8 and 6.1.1.4'
O O 0.0106 0.0060 'International Tables Vol C Tables 4.2.6.8 and 6.1.1.4'
Cd Cd -0.8075 1.2024 'International Tables Vol C Tables 4.2.6.8 and 6.1.1.4'
S S 0.1246 0.1234 'International Tables Vol C Tables 4.2.6.8 and 6.1.1.4'

loop_
_geom_angle_atom_site_label_1
_geom_angle_atom_site_label_2
_geom_angle_atom_site_label_3
_geom_angle
_geom_angle_site_symmetry_1
_geom_angle_site_symmetry_3
N1 Cd1 N2 179.60(19) . 1_656
N1 Cd1 O3 91.11(13) . .
N2 Cd1 O3 88.53(13) 1_656 .
N1 Cd1 O4 90.61(12) . .
N2 Cd1 O4 89.75(14) 1_656 .
O3 Cd1 O4 178.12(16) . .
N1 Cd1 O8 82.69(11) . .
N2 Cd1 O8 97.47(12) 1_656 .
O3 Cd1 O8 86.35(11) . .
O4 Cd1 O8 93.09(11) . .
N1 Cd1 O5 99.57(11) . .
N2 Cd1 O5 80.28(11) 1_656 .
O3 Cd1 O5 94.80(12) . .
O4 Cd1 O5 85.68(11) . .
O8 Cd1 O5 177.43(14) . .
C1 N1 C5 116.9(4) . .
C1 N1 Cd1 117.5(3) . .
C5 N1 Cd1 125.4(3) . .
N1 C1 C2 123.5(4) . .
N1 C1 H1 118.3 . .
C2 C1 H1 118.3 . .
C1 C2 C3 120.0(4) . .
C1 C2 H2 120.0 . .
C3 C2 H2 120.0 . .
C4 C3 C2 116.7(4) . .
C4 C3 C6 123.2(5) . .
C2 C3 C6 120.1(4) . .
C3 C4 C5 119.3(5) . .
C3 C4 H4 120.3 . .
C5 C4 H4 120.3 . .
N1 C5 C4 123.6(4) . .
N1 C5 H5 118.2 . .
C4 C5 H5 118.2 . .
C7 C6 C11 118.7(4) . .
C7 C6 C3 125.7(4) . .
C11 C6 C3 115.5(4) . .
C8 C7 O1 122.7(4) . .
C8 C7 C6 120.7(5) . .
O1 C7 C6 116.6(4) . .
C7 C8 C9 122.8(5) . .
C7 C8 H8 118.6 . .
C9 C8 H8 118.6 . .
C8 C9 C10 118.6(4) . .
C8 C9 C20 120.4(4) . .
C10 C9 C20 121.0(4) . .
O2 C10 C11 125.9(4) . .
O2 C10 C9 116.7(4) . .
C11 C10 C9 117.3(4) . .
C6 C11 C10 121.6(4) . .
C6 C11 H11 119.2 . .
C10 C11 H11 119.2 . .
C7 O1 C12 118.8(3) . .
O1 C12 C15 109.9(3) . .
O1 C12 C13 107.5(3) . .
C15 C12 C13 111.1(3) . .
O1 C12 H12 109.5 . .
C15 C12 H12 109.5 . .
C13 C12 H12 109.5 . .
C14 C13 C12 114.3(3) . .
C14 C13 H13A 108.7 . .
C12 C13 H13A 108.7 . .
C14 C13 H13B 108.7 . .
C12 C13 H13B 108.7 . .
H13A C13 H13B 107.6 . .
C13 C14 H14A 109.5 . .
C13 C14 H14B 109.5 . .
H14A C14 H14B 109.5 . .
C13 C14 H14C 109.5 . .
H14A C14 H14C 109.5 . .
H14B C14 H14C 109.5 . .
C12 C15 H15A 109.5 . .
C12 C15 H15B 109.5 . .
H15A C15 H15B 109.5 . .
C12 C15 H15C 109.5 . .
H15A C15 H15C 109.5 . .
H15B C15 H15C 109.5 . .
C10 O2 C16 121.6(3) . .
O2 C16 C19 104.7(3) . .
O2 C16 C17 107.4(3) . .
C19 C16 C17 113.7(3) . .
O2 C16 H16 110.3 . .
C19 C16 H16 110.3 . .
C17 C16 H16 110.3 . .
C16 C17 C18 112.8(3) . .
C16 C17 H17A 109.0 . .
C18 C17 H17A 109.0 . .
C16 C17 H17B 109.0 . .
C18 C17 H17B 109.0 . .
H17A C17 H17B 107.8 . .
C17 C18 H18A 109.5 . .
C17 C18 H18B 109.5 . .
H18A C18 H18B 109.5 . .
C17 C18 H18C 109.5 . .
H18A C18 H18C 109.5 . .
H18B C18 H18C 109.5 . .
C16 C19 H19A 109.5 . .
C16 C19 H19B 109.5 . .
H19A C19 H19B 109.5 . .
C16 C19 H19C 109.5 . .
H19A C19 H19C 109.5 . .
H19B C19 H19C 109.5 . .
C24 C20 C21 115.7(4) . .
C24 C20 C9 118.1(4) . .
C21 C20 C9 126.2(5) . .
C22 C21 C20 120.4(5) . .
C22 C21 H21 119.8 . .
C20 C21 H21 119.8 . .
N2 C22 C21 122.5(4) . .
N2 C22 H22 118.8 . .
C21 C22 H22 118.8 . .
C23 N2 C22 117.2(4) . .
C23 N2 Cd1 119.4(3) . 1_454
C22 N2 Cd1 123.3(3) . 1_454
N2 C23 C24 123.1(4) . .
N2 C23 H23 118.4 . .
C24 C23 H23 118.4 . .
C23 C24 C20 121.0(5) . .
C23 C24 H24 119.5 . .
C20 C24 H24 119.5 . .
S1 O3 Cd1 127.9(2) . .
O3 S1 C26 106.8(2) . .
O3 S1 C25 103.4(2) . .
C26 S1 C25 98.8(3) . .
S1 C25 H25A 109.5 . .
S1 C25 H25B 109.5 . .
H25A C25 H25B 109.5 . .
S1 C25 H25C 109.5 . .
H25A C25 H25C 109.5 . .
H25B C25 H25C 109.5 . .
S1 C26 H26A 109.5 . .
S1 C26 H26B 109.5 . .
H26A C26 H26B 109.5 . .
S1 C26 H26C 109.5 . .
H26A C26 H26C 109.5 . .
H26B C26 H26C 109.5 . .
S2 O4 Cd1 130.4(2) . .
O4 S2 C27 105.6(2) . .
O4 S2 C28 104.5(2) . .
C27 S2 C28 98.2(3) . .
S2 C27 H27A 109.5 . .
S2 C27 H27B 109.5 . .
H27A C27 H27B 109.5 . .
S2 C27 H27C 109.5 . .
H27A C27 H27C 109.5 . .
H27B C27 H27C 109.5 . .
S2 C28 H28A 109.5 . .
S2 C28 H28B 109.5 . .
H28A C28 H28B 109.5 . .
S2 C28 H28C 109.5 . .
H28A C28 H28C 109.5 . .
H28B C28 H28C 109.5 . .
N3 O5 Cd1 124.7(3) . .
O6 N3 O7 121.3(4) . .
O6 N3 O5 120.1(4) . .
O7 N3 O5 118.6(4) . .
N4 O8 Cd1 126.3(3) . .
O9 N4 O10 121.3(4) . .
O9 N4 O8 120.4(4) . .
O10 N4 O8 118.2(4) . .

loop_
_geom_bond_atom_site_label_1
_geom_bond_atom_site_label_2
_geom_bond_distance
_geom_bond_site_symmetry_2
Cd1 N1 2.287(3) .
Cd1 N2 2.287(3) 1_656
Cd1 O3 2.305(3) .
Cd1 O4 2.307(4) .
Cd1 O8 2.361(3) .
Cd1 O5 2.369(3) .
N1 C1 1.332(5) .
N1 C5 1.341(6) .
C1 C2 1.382(6) .
C1 H1 0.9500 .
C2 C3 1.400(7) .
C2 H2 0.9500 .
C3 C4 1.391(6) .
C3 C6 1.504(6) .
C4 C5 1.393(6) .
C4 H4 0.9500 .
C5 H5 0.9500 .
C6 C7 1.384(7) .
C6 C11 1.401(6) .
C7 C8 1.363(6) .
C7 O1 1.382(6) .
C8 C9 1.386(6) .
C8 H8 0.9500 .
C9 C10 1.435(6) .
C9 C20 1.475(6) .
C10 O2 1.346(5) .
C10 C11 1.425(5) .
C11 H11 0.9500 .
O1 C12 1.442(5) .
C12 C15 1.508(4) .
C12 C13 1.517(4) .
C12 H12 1.0000 .
C13 C14 1.470(5) .
C13 H13A 0.9900 .
C13 H13B 0.9900 .
C14 H14A 0.9800 .
C14 H14B 0.9800 .
C14 H14C 0.9800 .
C15 H15A 0.9800 .
C15 H15B 0.9800 .
C15 H15C 0.9800 .
O2 C16 1.461(5) .
C16 C19 1.480(5) .
C16 C17 1.512(4) .
C16 H16 1.0000 .
C17 C18 1.539(5) .
C17 H17A 0.9900 .
C17 H17B 0.9900 .
C18 H18A 0.9800 .
C18 H18B 0.9800 .
C18 H18C 0.9800 .
C19 H19A 0.9800 .
C19 H19B 0.9800 .
C19 H19C 0.9800 .
C20 C24 1.385(7) .
C20 C21 1.404(6) .
C21 C22 1.386(6) .
C21 H21 0.9500 .
C22 N2 1.346(6) .
C22 H22 0.9500 .
N2 C23 1.339(6) .
N2 Cd1 2.287(3) 1_454
C23 C24 1.373(6) .
C23 H23 0.9500 .
C24 H24 0.9500 .
O3 S1 1.527(3) .
S1 C26 1.798(5) .
S1 C25 1.798(5) .
C25 H25A 0.9800 .
C25 H25B 0.9800 .
C25 H25C 0.9800 .
C26 H26A 0.9800 .
C26 H26B 0.9800 .
C26 H26C 0.9800 .
O4 S2 1.522(3) .
S2 C27 1.751(5) .
S2 C28 1.768(5) .
C27 H27A 0.9800 .
C27 H27B 0.9800 .
C27 H27C 0.9800 .
C28 H28A 0.9800 .
C28 H28B 0.9800 .
C28 H28C 0.9800 .
O5 N3 1.266(5) .
N3 O6 1.216(5) .
N3 O7 1.234(5) .
O8 N4 1.281(5) .
N4 O9 1.217(5) .
N4 O10 1.218(5) .
